data_4334974
loop_
_publ_author_name
'Kiu-Chor Sham'
'Shek-Man Yiu'
'Hoi-Lun Kwong'

_publ_section_title
;
 Dodecanuclear Hexagonal-Prismatic M12L18 Coordination Cages by
 Subcomponent Self-assembly
;
_journal_name_full 'Inorganic Chemistry'
_journal_page_first 5648
_journal_page_last 5650
_journal_paper_doi 10.1021/ic400665m
_journal_volume 52
_journal_year 2013
_chemical_formula_sum 'C364 H330 Cl24 Mn12 N74 O96'
_chemical_formula_weight 8787.10
_chemical_name_systematic
; 
 ? 
;
_space_group_IT_number 146
_symmetry_cell_setting hexagonal
_symmetry_space_group_name_Hall 'R 3'
_symmetry_space_group_name_H-M 'R 3 :H'
_atom_sites_solution_hydrogens geom
_atom_sites_solution_primary direct
_atom_sites_solution_secondary difmap
_audit_creation_method SHELXL-97
_cell_angle_alpha 90.00
_cell_angle_beta 90.00
_cell_angle_gamma 120.00
_cell_formula_units_Z 3
_cell_length_a 25.8858(5)
_cell_length_b 25.8858(5)
_cell_length_c 59.139(3)
_cell_measurement_reflns_used 9786
_cell_measurement_temperature 173(2)
_cell_measurement_theta_max 71.6442
_cell_measurement_theta_min 3.4118
_cell_volume 34318(2)
_computing_cell_refinement 'CrysAlisPro, Agilent Technologies'
_computing_data_collection 'CrysAlisPro, Agilent Technologies'
_computing_data_reduction 'CrysAlisPro, Agilent Technologies'
_computing_structure_refinement 'SHELXL-97 (Sheldrick, 1997)'
_computing_structure_solution 'SHELXS-97 (Sheldrick, 1990)'
_diffrn_ambient_temperature 173(2)
_diffrn_detector_area_resol_mean 16.1270
_diffrn_measured_fraction_theta_full 0.998
_diffrn_measured_fraction_theta_max 0.998
_diffrn_measurement_device_type 'Xcalibur, Sapphire3, Gemini ultra'
_diffrn_measurement_method '\w scans'
_diffrn_radiation_monochromator mirror
_diffrn_radiation_source 'Enhance Ultra (Cu) x-ray Source'
_diffrn_radiation_type CuK\a
_diffrn_radiation_wavelength 1.54178
_diffrn_reflns_av_R_equivalents 0.0388
_diffrn_reflns_av_sigmaI/netI 0.0954
_diffrn_reflns_limit_h_max 26
_diffrn_reflns_limit_h_min -21
_diffrn_reflns_limit_k_max 30
_diffrn_reflns_limit_k_min -10
_diffrn_reflns_limit_l_max 70
_diffrn_reflns_limit_l_min -66
_diffrn_reflns_number 27590
_diffrn_reflns_theta_full 67.00
_diffrn_reflns_theta_max 67.00
_diffrn_reflns_theta_min 3.41
_exptl_absorpt_coefficient_mu 4.545
_exptl_absorpt_correction_T_max 1.00000
_exptl_absorpt_correction_T_min 0.35672
_exptl_absorpt_correction_type multi-scan
_exptl_absorpt_process_details
;
CrysAlisPro, Agilent Technologies,
Version 1.171.35.11 (release 16-05-2011 CrysAlis171 .NET)
(compiled May 16 2011,17:55:39)
empirical absorption correction using spherical harmonics,
 implemented in SCALE3 ABSPACK scaling algorithm.
;
_exptl_crystal_colour yellow
_exptl_crystal_density_diffrn 1.276
_exptl_crystal_description block
_exptl_crystal_F_000 13524
_exptl_crystal_size_max 0.51
_exptl_crystal_size_mid 0.26
_exptl_crystal_size_min 0.05
_platon_squeeze_details
;
;
_refine_diff_density_max 0.951
_refine_diff_density_min -0.898
_refine_diff_density_rms 0.116
_refine_ls_abs_structure_details 'Flack H D (1983), Acta Cryst. A39, 876-881'
_refine_ls_abs_structure_Flack 0.073(8)
_refine_ls_extinction_method none
_refine_ls_goodness_of_fit_ref 1.015
_refine_ls_hydrogen_treatment constr
_refine_ls_matrix_type full
_refine_ls_number_parameters 1567
_refine_ls_number_reflns 17237
_refine_ls_number_restraints 78
_refine_ls_restrained_S_all 1.017
_refine_ls_R_factor_all 0.1253
_refine_ls_R_factor_gt 0.1059
_refine_ls_shift/su_max 0.000
_refine_ls_shift/su_mean 0.000
_refine_ls_structure_factor_coef Fsqd
_refine_ls_weighting_details 'calc w=1/[\s^2^(Fo^2^)+(0.1533P)^2^+308.2686P] where P=(Fo^2^+2Fc^2^)/3'
_refine_ls_weighting_scheme calc
_refine_ls_wR_factor_gt 0.2702
_refine_ls_wR_factor_ref 0.2930
_reflns_number_gt 13189
_reflns_number_total 17237
_reflns_threshold_expression >2sigma(I)
_cod_data_source_file ic400665m_si_002.cif
_cod_data_source_block 1
_cod_original_sg_symbol_H-M 'R 3'
_cod_database_code 4334974

loop_
_symmetry_equiv_pos_as_xyz
'x, y, z'
'-y, x-y, z'
'-x+y, -x, z'
'x+2/3, y+1/3, z+1/3'
'-y+2/3, x-y+1/3, z+1/3'
'-x+y+2/3, -x+1/3, z+1/3'
'x+1/3, y+2/3, z+2/3'
'-y+1/3, x-y+2/3, z+2/3'
'-x+y+1/3, -x+2/3, z+2/3'

loop_
_atom_site_label
_atom_site_type_symbol
_atom_site_fract_x
_atom_site_fract_y
_atom_site_fract_z
_atom_site_U_iso_or_equiv
_atom_site_adp_type
_atom_site_occupancy
_atom_site_symmetry_multiplicity
_atom_site_calc_flag
_atom_site_refinement_flags
_atom_site_disorder_assembly
_atom_site_disorder_group
Mn1 Mn 0.23315(8) -0.10272(8) 0.09681(3) 0.0407(4) Uani 1 1 d . . .
Mn2 Mn 0.40850(8) 0.27790(8) 0.07671(3) 0.0416(4) Uani 1 1 d . . .
Mn3 Mn 0.34529(9) 0.25723(9) -0.07166(3) 0.0464(4) Uani 1 1 d . . .
Mn4 Mn 0.30019(8) -0.09653(8) -0.04833(3) 0.0420(4) Uani 1 1 d . . .
N1 N 0.2353(4) -0.0496(4) 0.06630(17) 0.038(2) Uani 1 1 d . . .
N2 N 0.2067(4) -0.1839(4) 0.07404(15) 0.039(2) Uani 1 1 d . . .
N3 N 0.3117(4) -0.1176(4) 0.0960(2) 0.050(3) Uani 1 1 d . . .
N4 N 0.2110(5) -0.1405(4) 0.13139(16) 0.048(2) Uani 1 1 d . . .
N5 N 0.2814(4) -0.0237(4) 0.12074(16) 0.038(2) Uani 1 1 d . . .
N6 N 0.1439(4) -0.1043(5) 0.09710(19) 0.047(2) Uani 1 1 d . . .
N7 N 0.4904(4) 0.3024(4) 0.05568(16) 0.040(2) Uani 1 1 d . . .
N8 N 0.3795(4) 0.2043(4) 0.05064(16) 0.0373(19) Uani 1 1 d . . .
N9 N 0.4388(4) 0.2309(4) 0.10202(18) 0.045(2) Uani 1 1 d . . .
N10 N 0.3350(4) 0.2361(4) 0.10244(17) 0.042(2) Uani 1 1 d . . .
N11 N 0.4598(5) 0.3633(4) 0.09673(16) 0.042(2) Uani 1 1 d . . .
N12 N 0.3948(5) 0.3483(4) 0.05902(16) 0.042(2) Uani 1 1 d . . .
N13 N 0.3497(5) 0.2890(4) -0.10800(17) 0.051(3) Uani 1 1 d . . .
N14 N 0.2453(5) 0.2106(4) -0.07284(19) 0.049(2) Uani 1 1 d . . .
N15 N 0.3531(5) 0.1898(4) -0.09430(16) 0.045(2) Uani 1 1 d . . .
N16 N 0.3144(5) 0.2035(5) -0.04002(17) 0.046(2) Uani 1 1 d . . .
N17 N 0.3650(4) 0.3394(4) -0.05113(15) 0.040(2) Uani 1 1 d . . .
N18 N 0.4448(5) 0.3142(5) -0.07055(17) 0.047(2) Uani 1 1 d . . .
N19 N 0.2944(5) -0.1753(4) -0.06839(17) 0.045(2) Uani 1 1 d . . .
N20 N 0.2369(4) -0.1818(4) -0.02949(16) 0.043(2) Uani 1 1 d . . .
N21 N 0.3849(4) -0.0776(4) -0.03096(16) 0.041(2) Uani 1 1 d . . .
N22 N 0.3207(5) -0.0224(4) -0.02329(17) 0.043(2) Uani 1 1 d . . .
N23 N 0.3553(5) -0.0308(4) -0.07604(16) 0.045(2) Uani 1 1 d . . .
N24 N 0.2356(4) -0.0860(4) -0.07046(19) 0.044(2) Uani 1 1 d . . .
C1 C 0.1861(4) -0.0510(5) 0.0619(2) 0.039(2) Uani 1 1 d . . .
H1 H 0.1819 -0.0345 0.0482 0.047 Uiso 1 1 calc R . .
C2 C 0.1357(5) -0.0783(5) 0.0781(2) 0.045(3) Uani 1 1 d . . .
C3 C 0.0835(6) -0.0786(7) 0.0742(3) 0.060(4) Uani 1 1 d . . .
H3 H 0.0780 -0.0632 0.0604 0.072 Uiso 1 1 calc R . .
C4 C 0.0392(6) -0.1010(8) 0.0901(4) 0.074(5) Uani 1 1 d . . .
H4 H 0.0040 -0.0985 0.0882 0.089 Uiso 1 1 calc R . .
C5 C 0.0467(6) -0.1265(7) 0.1087(3) 0.065(4) Uani 1 1 d . . .
H5 H 0.0159 -0.1450 0.1196 0.078 Uiso 1 1 calc R . .
C6 C 0.1021(6) -0.1252(6) 0.1115(2) 0.051(3) Uani 1 1 d . . .
H6 H 0.1080 -0.1412 0.1251 0.061 Uiso 1 1 calc R . .
C7 C 0.1495(5) -0.2189(6) 0.06243(19) 0.045(3) Uani 1 1 d . . .
H7A H 0.1535 -0.2434 0.0504 0.055 Uiso 1 1 calc R . .
H7B H 0.1379 -0.1917 0.0552 0.055 Uiso 1 1 calc R . .
C8 C 0.1017(5) -0.2593(5) 0.0791(2) 0.043(3) Uani 1 1 d . . .
C9 C 0.0521(5) -0.2529(6) 0.08235(19) 0.045(3) Uani 1 1 d . . .
H9 H 0.0463 -0.2256 0.0735 0.054 Uiso 1 1 calc R . .
C10 C 0.0095(5) -0.2886(5) 0.0995(2) 0.041(2) Uani 1 1 d . . .
C11 C 0.0211(6) -0.3283(6) 0.1114(2) 0.056(3) Uani 1 1 d . . .
H11 H -0.0060 -0.3514 0.1231 0.067 Uiso 1 1 calc R . .
C12 C 0.0666(5) -0.3358(6) 0.1077(2) 0.049(3) Uani 1 1 d . . .
H12 H 0.0718 -0.3636 0.1165 0.059 Uiso 1 1 calc R . .
C13 C 0.1077(6) -0.3031(5) 0.0907(2) 0.049(3) Uani 1 1 d . . .
H13 H 0.1392 -0.3106 0.0871 0.059 Uiso 1 1 calc R . .
C14 C 0.2502(5) -0.1947(5) 0.0705(2) 0.046(3) Uani 1 1 d . . .
H14 H 0.2449 -0.2250 0.0601 0.055 Uiso 1 1 calc R . .
C15 C 0.3053(6) -0.1619(6) 0.0820(2) 0.050(3) Uani 1 1 d . . .
C16 C 0.3468(8) -0.1800(8) 0.0799(3) 0.077(4) Uani 1 1 d U . .
H16 H 0.3410 -0.2112 0.0699 0.092 Uiso 1 1 calc R . .
C17 C 0.4003(7) -0.1491(7) 0.0938(3) 0.068(4) Uani 1 1 d . . .
H17 H 0.4307 -0.1593 0.0928 0.082 Uiso 1 1 calc R . .
C18 C 0.4066(7) -0.1051(8) 0.1085(4) 0.077(5) Uani 1 1 d . . .
H18 H 0.4408 -0.0854 0.1180 0.092 Uiso 1 1 calc R . .
C19 C 0.3620(5) -0.0904(6) 0.1092(3) 0.062(4) Uani 1 1 d . . .
H19 H 0.3665 -0.0600 0.1194 0.075 Uiso 1 1 calc R . .
C20 C 0.1707(9) -0.1989(6) 0.1376(3) 0.071(5) Uani 1 1 d . . .
H20 H 0.1547 -0.2284 0.1261 0.086 Uiso 1 1 calc R . .
C21 C 0.1532(11) -0.2159(7) 0.1591(3) 0.096(7) Uani 1 1 d . . .
H21 H 0.1288 -0.2569 0.1628 0.115 Uiso 1 1 calc R . .
C22 C 0.1713(10) -0.1730(6) 0.1758(3) 0.092(7) Uani 1 1 d . . .
H22 H 0.1573 -0.1845 0.1908 0.110 Uiso 1 1 calc R . .
C23 C 0.2109(8) -0.1112(8) 0.1707(2) 0.074(5) Uani 1 1 d . . .
H23 H 0.2240 -0.0805 0.1817 0.089 Uiso 1 1 calc R . .
C24 C 0.2281(5) -0.1003(5) 0.14876(19) 0.043(3) Uani 1 1 d . . .
C25 C 0.2687(6) -0.0381(6) 0.14161(18) 0.047(3) Uani 1 1 d . . .
H25 H 0.2861 -0.0079 0.1528 0.056 Uiso 1 1 calc R . .
C26 C 0.3207(6) 0.0377(5) 0.1153(2) 0.045(3) Uani 1 1 d . . .
H26A H 0.3553 0.0416 0.1067 0.054 Uiso 1 1 calc R . .
H26B H 0.3358 0.0612 0.1294 0.054 Uiso 1 1 calc R . .
C27 C 0.2880(5) 0.0625(5) 0.10107(19) 0.039(2) Uani 1 1 d . . .
C28 C 0.2333(5) 0.0509(5) 0.10608(19) 0.041(2) Uani 1 1 d . . .
H28 H 0.2138 0.0282 0.1192 0.050 Uiso 1 1 calc R . .
C29 C 0.2040(6) 0.0720(6) 0.0922(3) 0.058(3) Uani 1 1 d . . .
H29 H 0.1653 0.0649 0.0960 0.070 Uiso 1 1 calc R . .
C30 C 0.2316(6) 0.1027(5) 0.0731(2) 0.048(3) Uani 1 1 d . . .
H30 H 0.2098 0.1135 0.0632 0.057 Uiso 1 1 calc R . .
C31 C 0.2911(5) 0.1196(4) 0.06728(18) 0.036(2) Uani 1 1 d . . .
C32 C 0.3179(6) 0.0972(5) 0.08148(18) 0.044(3) Uani 1 1 d . . .
H32 H 0.3571 0.1050 0.0781 0.053 Uiso 1 1 calc R . .
C33 C 0.3183(6) 0.1529(6) 0.0454(2) 0.052(3) Uani 1 1 d . . .
H33A H 0.3211 0.1258 0.0343 0.062 Uiso 1 1 calc R . .
H33B H 0.2930 0.1679 0.0389 0.062 Uiso 1 1 calc R . .
C34 C 0.4214(5) 0.2090(4) 0.0388(2) 0.039(2) Uani 1 1 d . . .
H34 H 0.4140 0.1772 0.0288 0.047 Uiso 1 1 calc R . .
C35 C 0.4827(5) 0.2621(5) 0.03941(18) 0.038(2) Uani 1 1 d . . .
C36 C 0.5263(6) 0.2684(6) 0.0250(2) 0.049(3) Uani 1 1 d . . .
H36 H 0.5213 0.2368 0.0154 0.059 Uiso 1 1 calc R . .
C37 C 0.5786(6) 0.3236(7) 0.0249(3) 0.061(4) Uani 1 1 d . . .
H37 H 0.6072 0.3327 0.0133 0.073 Uiso 1 1 calc R . .
C38 C 0.5894(6) 0.3649(6) 0.0415(3) 0.058(4) Uani 1 1 d . . .
H38 H 0.6268 0.4005 0.0428 0.070 Uiso 1 1 calc R . .
C39 C 0.5435(6) 0.3523(6) 0.0560(2) 0.054(3) Uani 1 1 d . . .
H39 H 0.5498 0.3813 0.0671 0.065 Uiso 1 1 calc R . .
C40 C 0.4879(7) 0.2283(6) 0.1002(3) 0.062(4) Uani 1 1 d . . .
H40 H 0.5127 0.2437 0.0872 0.074 Uiso 1 1 calc R . .
C41 C 0.5031(6) 0.2015(7) 0.1184(2) 0.058(3) Uani 1 1 d . . .
H41 H 0.5385 0.1991 0.1175 0.070 Uiso 1 1 calc R . .
C42 C 0.4660(7) 0.1791(6) 0.1372(3) 0.064(4) Uani 1 1 d . . .
H42 H 0.4766 0.1629 0.1496 0.077 Uiso 1 1 calc R . .
C43 C 0.4149(8) 0.1808(7) 0.1374(2) 0.065(4) Uani 1 1 d . . .
H43 H 0.3886 0.1641 0.1499 0.077 Uiso 1 1 calc R . .
C44 C 0.3990(6) 0.2070(5) 0.11948(19) 0.042(2) Uani 1 1 d . . .
C45 C 0.3469(5) 0.2127(6) 0.1191(2) 0.044(3) Uani 1 1 d . . .
H45 H 0.3204 0.1987 0.1316 0.053 Uiso 1 1 calc R . .
C46 C 0.2790(6) 0.2373(7) 0.1038(3) 0.059(4) Uani 1 1 d . . .
H46A H 0.2613 0.2239 0.1190 0.070 Uiso 1 1 calc R . .
H46B H 0.2504 0.2092 0.0926 0.070 Uiso 1 1 calc R . .
C47 C 0.4958(7) 0.3721(7) 0.1149(2) 0.059(3) Uani 1 1 d . . .
H47 H 0.4985 0.3398 0.1213 0.071 Uiso 1 1 calc R . .
C48 C 0.5295(6) 0.4310(6) 0.1242(3) 0.067(4) Uani 1 1 d . . .
H48 H 0.5492 0.4367 0.1383 0.080 Uiso 1 1 calc R . .
C49 C 0.5334(9) 0.4774(7) 0.1134(3) 0.075(5) Uani 1 1 d . . .
H49 H 0.5588 0.5165 0.1191 0.090 Uiso 1 1 calc R . .
C50 C 0.5000(7) 0.4693(6) 0.0935(2) 0.057(3) Uani 1 1 d . . .
H50 H 0.5035 0.5024 0.0852 0.069 Uiso 1 1 calc R . .
C51 C 0.4623(6) 0.4116(6) 0.0865(2) 0.049(3) Uani 1 1 d . . .
C52 C 0.4268(6) 0.4011(5) 0.0663(2) 0.047(3) Uani 1 1 d . . .
H52 H 0.4276 0.4336 0.0585 0.056 Uiso 1 1 calc R . .
C53 C 0.3623(7) 0.3419(6) 0.03716(18) 0.052(3) Uani 1 1 d . . .
H53A H 0.3202 0.3100 0.0387 0.062 Uiso 1 1 calc R . .
H53B H 0.3630 0.3796 0.0337 0.062 Uiso 1 1 calc R . .
C54 C 0.3907(6) 0.3270(6) 0.0184(2) 0.045(3) Uani 1 1 d . . .
C55 C 0.4508(6) 0.3658(5) 0.01298(18) 0.043(3) Uani 1 1 d . . .
H55 H 0.4728 0.4029 0.0206 0.051 Uiso 1 1 calc R . .
C56 C 0.4782(6) 0.3497(5) -0.00373(18) 0.042(2) Uani 1 1 d . . .
H56 H 0.5190 0.3755 -0.0073 0.051 Uiso 1 1 calc R . .
C57 C 0.4461(5) 0.2967(6) -0.01497(19) 0.045(3) Uani 1 1 d . . .
H57 H 0.4659 0.2863 -0.0261 0.054 Uiso 1 1 calc R . .
C58 C 0.3853(6) 0.2570(5) -0.01083(18) 0.046(3) Uani 1 1 d . . .
C59 C 0.3577(5) 0.2741(5) 0.00621(17) 0.036(2) Uani 1 1 d . . .
H59 H 0.3163 0.2493 0.0093 0.043 Uiso 1 1 calc R . .
C60 C 0.3522(6) 0.1986(6) -0.02236(19) 0.046(3) Uani 1 1 d . . .
H60A H 0.3804 0.1879 -0.0293 0.055 Uiso 1 1 calc R . .
H60B H 0.3270 0.1671 -0.0114 0.055 Uiso 1 1 calc R . .
C61 C 0.2564(6) 0.1781(6) -0.0371(2) 0.051(3) Uani 1 1 d . . .
H61 H 0.2389 0.1582 -0.0233 0.062 Uiso 1 1 calc R . .
C62 C 0.2189(5) 0.1806(5) -0.0549(2) 0.047(3) Uani 1 1 d . . .
C63 C 0.1556(7) 0.1493(6) -0.0512(4) 0.076(5) Uani 1 1 d . . .
H63 H 0.1382 0.1289 -0.0375 0.091 Uiso 1 1 calc R . .
C64 C 0.1206(8) 0.1509(8) -0.0698(4) 0.073(4) Uani 1 1 d . . .
H64 H 0.0784 0.1323 -0.0686 0.088 Uiso 1 1 calc R . .
C65 C 0.1463(9) 0.1770(8) -0.0873(4) 0.088(6) Uani 1 1 d . . .
H65 H 0.1225 0.1737 -0.1000 0.105 Uiso 1 1 calc R . .
C66 C 0.2115(6) 0.2129(7) -0.0897(3) 0.065(4) Uani 1 1 d . . .
H66 H 0.2292 0.2368 -0.1027 0.078 Uiso 1 1 calc R . .
C67 C 0.3236(6) 0.3511(6) -0.0386(2) 0.048(3) Uani 1 1 d . . .
H67A H 0.3462 0.3880 -0.0296 0.058 Uiso 1 1 calc R . .
H67B H 0.3002 0.3178 -0.0280 0.058 Uiso 1 1 calc R . .
C68 C 0.2808(5) 0.3582(5) -0.05483(19) 0.039(2) Uani 1 1 d . . .
C69 C 0.2185(5) 0.3207(6) -0.0542(2) 0.043(3) Uani 1 1 d . . .
H69 H 0.2011 0.2909 -0.0428 0.051 Uiso 1 1 calc R . .
C70 C 0.1836(5) 0.3264(5) -0.0694(2) 0.043(3) Uani 1 1 d . . .
C71 C 0.2070(7) 0.3663(8) -0.0873(2) 0.063(4) Uani 1 1 d . . .
H71 H 0.1818 0.3663 -0.0990 0.076 Uiso 1 1 calc R . .
C72 C 0.2675(7) 0.4059(8) -0.0878(3) 0.077(5) Uani 1 1 d . . .
H72 H 0.2837 0.4359 -0.0991 0.092 Uiso 1 1 calc R . .
C73 C 0.3056(6) 0.4022(6) -0.0717(2) 0.051(3) Uani 1 1 d . . .
H73 H 0.3474 0.4291 -0.0722 0.062 Uiso 1 1 calc R . .
C74 C 0.4194(6) 0.3773(5) -0.0503(2) 0.048(3) Uani 1 1 d . . .
H74 H 0.4312 0.4126 -0.0418 0.057 Uiso 1 1 calc R . .
C75 C 0.4649(6) 0.3706(7) -0.0612(2) 0.052(3) Uani 1 1 d . . .
C76 C 0.5248(6) 0.4124(7) -0.0611(2) 0.060(4) Uani 1 1 d . . .
H76 H 0.5379 0.4499 -0.0541 0.072 Uiso 1 1 calc R . .
C77 C 0.5643(8) 0.4012(10) -0.0708(3) 0.094(7) Uani 1 1 d . . .
H77 H 0.6053 0.4310 -0.0711 0.113 Uiso 1 1 calc R . .
C78 C 0.5456(7) 0.3457(10) -0.0805(3) 0.091(6) Uani 1 1 d . . .
H78 H 0.5731 0.3353 -0.0866 0.109 Uiso 1 1 calc R . .
C79 C 0.4819(6) 0.3045(8) -0.0809(3) 0.070(4) Uani 1 1 d . . .
H79 H 0.4673 0.2685 -0.0892 0.084 Uiso 1 1 calc R . .
C80 C 0.3510(9) 0.3378(7) -0.1152(3) 0.080(5) Uani 1 1 d . . .
H80 H 0.3571 0.3666 -0.1040 0.096 Uiso 1 1 calc R . .
C81 C 0.3443(11) 0.3523(11) -0.1379(4) 0.105(7) Uani 1 1 d U . .
H81 H 0.3392 0.3848 -0.1423 0.125 Uiso 1 1 calc R . .
C82 C 0.3465(11) 0.3073(10) -0.1541(4) 0.098(6) Uani 1 1 d U . .
H82 H 0.3463 0.3133 -0.1700 0.117 Uiso 1 1 calc R . .
C83 C 0.3486(11) 0.2592(10) -0.1464(4) 0.101(6) Uani 1 1 d U . .
H83 H 0.3529 0.2332 -0.1566 0.121 Uiso 1 1 calc R . .
C84 C 0.3446(8) 0.2487(6) -0.12372(18) 0.068(5) Uani 1 1 d . . .
C85 C 0.3507(8) 0.1972(6) -0.1142(2) 0.061(4) Uani 1 1 d . . .
H85 H 0.3526 0.1699 -0.1245 0.073 Uiso 1 1 calc R . .
C86 C 0.3582(7) 0.1365(6) -0.0869(2) 0.056(3) Uani 1 1 d . . .
H86A H 0.3599 0.1149 -0.1005 0.067 Uiso 1 1 calc R . .
H86B H 0.3956 0.1504 -0.0783 0.067 Uiso 1 1 calc R . .
C87 C 0.3073(6) 0.0959(5) -0.0728(2) 0.044(3) Uani 1 1 d . . .
C88 C 0.2484(6) 0.0766(5) -0.0776(2) 0.050(3) Uani 1 1 d . . .
H88 H 0.2394 0.0899 -0.0912 0.060 Uiso 1 1 calc R . .
C89 C 0.2010(5) 0.0387(5) -0.0636(3) 0.054(3) Uani 1 1 d . . .
H89 H 0.1611 0.0277 -0.0672 0.065 Uiso 1 1 calc R . .
C90 C 0.2142(5) 0.0177(5) -0.0443(2) 0.045(3) Uani 1 1 d . . .
H90 H 0.1825 -0.0077 -0.0345 0.053 Uiso 1 1 calc R . .
C91 C 0.2731(6) 0.0326(5) -0.0386(2) 0.051(3) Uani 1 1 d . . .
C92 C 0.3206(5) 0.0725(5) -0.0526(2) 0.043(3) Uani 1 1 d . . .
H92 H 0.3607 0.0839 -0.0489 0.052 Uiso 1 1 calc R . .
C93 C 0.2852(7) 0.0083(6) -0.0191(2) 0.055(3) Uani 1 1 d . . .
H93A H 0.2468 -0.0207 -0.0120 0.066 Uiso 1 1 calc R . .
H93B H 0.3072 0.0409 -0.0080 0.066 Uiso 1 1 calc R . .
C94 C 0.3686(7) -0.0031(5) -0.0131(2) 0.048(3) Uani 1 1 d . . .
H94 H 0.3812 0.0298 -0.0031 0.057 Uiso 1 1 calc R . .
C95 C 0.4071(5) -0.0305(4) -0.01618(17) 0.036(2) Uani 1 1 d . . .
C96 C 0.4579(6) -0.0122(6) -0.0044(2) 0.057(3) Uani 1 1 d . . .
H96 H 0.4730 0.0216 0.0052 0.068 Uiso 1 1 calc R . .
C97 C 0.4889(6) -0.0454(6) -0.0069(3) 0.059(3) Uani 1 1 d . . .
H97 H 0.5229 -0.0365 0.0020 0.071 Uiso 1 1 calc R . .
C98 C 0.4685(6) -0.0880(6) -0.0218(2) 0.054(3) Uani 1 1 d . . .
H98 H 0.4905 -0.1076 -0.0248 0.065 Uiso 1 1 calc R . .
C99 C 0.4159(6) -0.1059(6) -0.0335(2) 0.051(3) Uani 1 1 d . . .
H99 H 0.4015 -0.1389 -0.0435 0.061 Uiso 1 1 calc R . .
C100 C 0.4154(5) 0.0006(6) -0.0785(2) 0.057(4) Uani 1 1 d . . .
H100 H 0.4390 -0.0032 -0.0670 0.069 Uiso 1 1 calc R . .
C101 C 0.4440(7) 0.0371(6) -0.0961(2) 0.058(3) Uani 1 1 d . . .
H101 H 0.4863 0.0580 -0.0969 0.070 Uiso 1 1 calc R . .
C102 C 0.4100(7) 0.0435(6) -0.1132(2) 0.067(4) Uani 1 1 d . . .
H102 H 0.4282 0.0692 -0.1258 0.081 Uiso 1 1 calc R . .
C103 C 0.3478(6) 0.0100(6) -0.11090(19) 0.048(3) Uani 1 1 d . . .
H103 H 0.3231 0.0123 -0.1223 0.057 Uiso 1 1 calc R . .
C104 C 0.3218(6) -0.0259(6) -0.0924(2) 0.048(3) Uani 1 1 d . . .
C105 C 0.2589(7) -0.0557(7) -0.0892(3) 0.065(4) Uani 1 1 d . . .
H105 H 0.2339 -0.0537 -0.1005 0.078 Uiso 1 1 calc R . .
C106 C 0.1704(6) -0.1165(6) -0.0678(3) 0.059(4) Uani 1 1 d . . .
H10A H 0.1533 -0.1027 -0.0798 0.071 Uiso 1 1 calc R . .
H10B H 0.1605 -0.1059 -0.0530 0.071 Uiso 1 1 calc R . .
C107 C 0.3187(7) -0.1730(6) -0.0879(3) 0.061(4) Uani 1 1 d . . .
H107 H 0.3397 -0.1356 -0.0953 0.073 Uiso 1 1 calc R . .
C108 C 0.3152(7) -0.2241(7) -0.0985(3) 0.060(3) Uani 1 1 d . . .
H108 H 0.3365 -0.2210 -0.1120 0.072 Uiso 1 1 calc R . .
C109 C 0.2805(8) -0.2767(7) -0.0885(3) 0.071(4) Uani 1 1 d . . .
H109 H 0.2725 -0.3122 -0.0961 0.086 Uiso 1 1 calc R . .
C110 C 0.2568(9) -0.2804(7) -0.0681(3) 0.079(5) Uani 1 1 d . . .
H110 H 0.2369 -0.3173 -0.0602 0.095 Uiso 1 1 calc R . .
C111 C 0.2624(6) -0.2277(5) -0.0586(2) 0.048(3) Uani 1 1 d . . .
C112 C 0.2330(6) -0.2290(5) -0.0376(2) 0.049(3) Uani 1 1 d . . .
H112 H 0.2105 -0.2657 -0.0298 0.059 Uiso 1 1 calc R . .
C113 C 0.2050(6) -0.1873(5) -0.00807(19) 0.044(3) Uani 1 1 d . . .
H11A H 0.1834 -0.2294 -0.0031 0.053 Uiso 1 1 calc R . .
H11B H 0.1755 -0.1740 -0.0103 0.053 Uiso 1 1 calc R . .
C114 C 0.2516(5) -0.1478(5) 0.01016(17) 0.038(2) Uani 1 1 d . . .
C115 C 0.3040(5) -0.1543(5) 0.0138(2) 0.045(3) Uani 1 1 d . . .
H115 H 0.3075 -0.1849 0.0063 0.054 Uiso 1 1 calc R . .
C116 C 0.3472(5) -0.1162(5) 0.0279(2) 0.044(3) Uani 1 1 d . . .
H116 H 0.3828 -0.1180 0.0296 0.053 Uiso 1 1 calc R . .
C117 C 0.3396(4) -0.0736(4) 0.0400(2) 0.038(2) Uani 1 1 d . . .
H117 H 0.3698 -0.0478 0.0502 0.045 Uiso 1 1 calc R . .
C118 C 0.2905(5) -0.0686(5) 0.0374(2) 0.045(3) Uani 1 1 d . . .
C119 C 0.2452(5) -0.1050(4) 0.02161(19) 0.036(2) Uani 1 1 d . . .
H119 H 0.2118 -0.0999 0.0191 0.043 Uiso 1 1 calc R . .
C120 C 0.2822(5) -0.0219(5) 0.04977(18) 0.039(2) Uani 1 1 d . . .
H12A H 0.3199 0.0066 0.0574 0.046 Uiso 1 1 calc R . .
H12B H 0.2722 0.0006 0.0388 0.046 Uiso 1 1 calc R . .
Cl1 Cl 0.62541(13) 0.53759(12) 0.05453(5) 0.0462(6) Uani 1 1 d . . .
O1 O 0.5656(4) 0.4991(4) 0.04557(18) 0.062(2) Uani 1 1 d . . .
O2 O 0.6621(4) 0.5777(4) 0.03728(18) 0.061(2) Uani 1 1 d . . .
O3 O 0.6235(4) 0.5720(3) 0.07311(16) 0.052(2) Uani 1 1 d . . .
O4 O 0.6521(5) 0.5028(5) 0.0619(2) 0.073(3) Uani 1 1 d . . .
Cl2 Cl 0.48761(14) 0.16115(14) 0.97114(6) 0.0509(7) Uani 1 1 d . . .
O5 O 0.4900(7) 0.2007(7) 0.9533(3) 0.102(5) Uani 1 1 d . . .
O6 O 0.5454(5) 0.1890(8) 0.9797(2) 0.102(5) Uani 1 1 d . . .
O7 O 0.4427(4) 0.1521(5) 0.98740(17) 0.060(2) Uani 1 1 d . . .
O8 O 0.4735(5) 0.1056(4) 0.9613(2) 0.082(4) Uani 1 1 d . . .
Cl3 Cl 0.4218(2) 0.0057(2) 0.16664(9) 0.0894(12) Uiso 1 1 d . . .
O9 O 0.4578(9) -0.0210(9) 0.1600(3) 0.130(6) Uiso 1 1 d . . .
O10 O 0.4502(8) 0.0487(8) 0.1862(3) 0.115(5) Uiso 1 1 d . . .
O11 O 0.4179(6) 0.0360(6) 0.1475(2) 0.093(4) Uiso 1 1 d . . .
O12 O 0.3659(9) -0.0398(9) 0.1700(3) 0.125(6) Uiso 1 1 d . . .
Cl4 Cl 0.1694(2) 0.6427(2) 0.03512(8) 0.0793(11) Uiso 1 1 d D . .
O13 O 0.1767(15) 0.6900(11) 0.0205(5) 0.44(4) Uiso 1 1 d D . .
O14 O 0.2013(7) 0.6665(7) 0.0565(2) 0.115(5) Uiso 1 1 d D . .
O15 O 0.1916(5) 0.6086(5) 0.02391(19) 0.077(3) Uiso 1 1 d D . .
O16 O 0.1084(6) 0.6064(8) 0.0413(3) 0.147(7) Uiso 1 1 d D . .
Cl5 Cl 0.14944(18) 0.25105(18) 0.23068(7) 0.0684(9) Uiso 1 1 d . . .
O17 O 0.1872(6) 0.2424(6) 0.2152(3) 0.094(4) Uiso 1 1 d . . .
O18 O 0.1249(8) 0.2067(8) 0.2458(3) 0.114(5) Uiso 1 1 d . . .
O19 O 0.1858(9) 0.3075(10) 0.2384(4) 0.139(7) Uiso 1 1 d . . .
O20 O 0.1028(5) 0.2550(5) 0.21735(19) 0.066(3) Uiso 1 1 d . . .
Cl6 Cl 0.1789(3) 0.2233(3) 0.01618(11) 0.0615(14) Uiso 0.60 1 d PD A 1
O21 O 0.2145(10) 0.2196(11) 0.0362(3) 0.122(9) Uiso 0.60 1 d PD A 1
O22 O 0.1546(9) 0.1670(6) 0.0056(3) 0.201(11) Uiso 0.60 1 d PD A 1
O23 O 0.1333(7) 0.2294(8) 0.0278(3) 0.143(7) Uiso 0.60 1 d PD A 1
O24 O 0.2187(7) 0.2724(8) 0.0039(3) 0.214(12) Uiso 0.60 1 d PD A 1
Cl6A Cl 0.1613(5) 0.2241(4) 0.00789(18) 0.070(2) Uiso 0.40 1 d PD B 2
O21A O 0.1233(11) 0.2287(12) -0.0109(4) 0.095(10) Uiso 0.40 1 d PD B 2
O22A O 0.1546(9) 0.1670(6) 0.0056(3) 0.201(11) Uiso 0.40 1 d PD B 2
O23A O 0.1333(7) 0.2294(8) 0.0278(3) 0.143(7) Uiso 0.40 1 d PD B 2
O24A O 0.2187(7) 0.2724(8) 0.0039(3) 0.214(12) Uiso 0.40 1 d PD B 2
Cl7 Cl 0.2782(3) 0.0855(3) 0.18295(11) 0.1085(17) Uiso 1 1 d D . .
O25 O 0.3328(7) 0.0842(9) 0.1821(4) 0.149(7) Uiso 1 1 d D . .
O26 O 0.2593(8) 0.0847(9) 0.1600(3) 0.141(7) Uiso 1 1 d D . .
O27 O 0.2896(15) 0.1411(11) 0.1932(5) 0.32(2) Uiso 1 1 d D . .
O28 O 0.2336(12) 0.0360(13) 0.1952(5) 0.37(3) Uiso 1 1 d D . .
Cl8 Cl 1.0000 0.0000 0.0638(2) 0.110(3) Uiso 1 3 d SD . .
O29 O 0.9665(7) 0.0269(8) 0.0558(3) 0.118(5) Uiso 1 1 d D . .
O30 O 1.0000 0.0000 0.0885(3) 0.165(15) Uiso 1 3 d SD . .
Cl9 Cl 0.6667 0.3333 0.10283(17) 0.096(2) Uiso 1 3 d SD . .
O31 O 0.6203(10) 0.3478(12) 0.1091(4) 0.187(10) Uiso 1 1 d D . .
O32 O 0.6667 0.3333 0.0782(3) 0.28(3) Uiso 1 3 d SD . .
Cl10 Cl 1.0000 0.0000 0.94335(19) 0.104(3) Uiso 1 3 d SD . .
O33 O 0.9987(12) 0.0489(9) 0.9537(4) 0.169(8) Uiso 1 1 d D . .
O34 O 1.0000 0.0000 0.9197(3) 0.176(16) Uiso 1 3 d SD . .
N1S N 0.3333 0.6667 0.0881(5) 0.130(13) Uiso 1 3 d SD . .
C1S C 0.3333 0.6667 0.0684(5) 0.096(10) Uiso 1 3 d SD . .
C2S C 0.3333 0.6667 0.0438(5) 0.081(8) Uiso 1 3 d SD . .
N2S N 0.6667 0.3333 0.9217(4) 0.087(7) Uiso 1 3 d SD . .
C3S C 0.6667 0.3333 0.9415(4) 0.068(7) Uiso 1 3 d SD . .
C4S C 0.6667 0.3333 0.9664(4) 0.095(10) Uiso 1 3 d SD . .

loop_
_atom_site_aniso_label
_atom_site_aniso_U_11
_atom_site_aniso_U_22
_atom_site_aniso_U_33
_atom_site_aniso_U_23
_atom_site_aniso_U_13
_atom_site_aniso_U_12
Mn1 0.0438(10) 0.0444(10) 0.0336(9) 0.0021(7) 0.0024(7) 0.0217(8)
Mn2 0.0454(10) 0.0395(9) 0.0402(9) 0.0032(8) 0.0044(8) 0.0214(8)
Mn3 0.0552(11) 0.0458(10) 0.0323(9) -0.0007(8) -0.0002(8) 0.0208(9)
Mn4 0.0426(10) 0.0406(9) 0.0415(9) 0.0028(8) 0.0045(8) 0.0199(8)
N1 0.029(4) 0.032(4) 0.051(5) -0.006(4) 0.004(4) 0.013(4)
N2 0.043(5) 0.037(5) 0.034(5) 0.002(4) 0.011(4) 0.017(4)
N3 0.033(5) 0.032(5) 0.071(7) 0.011(5) 0.003(5) 0.005(4)
N4 0.071(7) 0.039(5) 0.031(5) 0.002(4) 0.002(5) 0.027(5)
N5 0.042(5) 0.034(4) 0.036(5) 0.002(4) -0.009(4) 0.017(4)
N6 0.037(5) 0.046(5) 0.058(6) -0.002(5) 0.003(4) 0.020(4)
N7 0.042(5) 0.030(4) 0.044(5) 0.003(4) 0.001(4) 0.016(4)
N8 0.037(5) 0.032(4) 0.043(5) 0.001(4) -0.010(4) 0.018(4)
N9 0.047(5) 0.037(5) 0.050(6) 0.006(4) 0.008(4) 0.021(4)
N10 0.039(5) 0.044(5) 0.047(5) 0.003(4) 0.006(4) 0.024(4)
N11 0.054(6) 0.036(5) 0.032(4) -0.008(4) -0.007(4) 0.018(4)
N12 0.062(6) 0.047(5) 0.032(5) -0.004(4) -0.002(4) 0.037(5)
N13 0.072(7) 0.026(4) 0.041(5) 0.011(4) 0.006(5) 0.014(5)
N14 0.060(6) 0.032(5) 0.055(6) -0.006(4) -0.005(5) 0.024(5)
N15 0.065(6) 0.030(4) 0.037(5) -0.007(4) -0.002(4) 0.021(4)
N16 0.067(7) 0.054(6) 0.035(5) 0.004(4) 0.000(5) 0.042(5)
N17 0.044(5) 0.041(5) 0.032(4) -0.001(4) -0.004(4) 0.020(4)
N18 0.044(5) 0.061(6) 0.037(5) -0.004(4) -0.002(4) 0.027(5)
N19 0.048(5) 0.032(5) 0.046(6) -0.010(4) -0.006(4) 0.014(4)
N20 0.046(5) 0.026(4) 0.037(5) 0.009(4) 0.007(4) 0.003(4)
N21 0.038(5) 0.043(5) 0.032(4) -0.008(4) -0.005(4) 0.012(4)
N22 0.057(6) 0.032(5) 0.043(5) 0.012(4) 0.016(5) 0.025(5)
N23 0.066(6) 0.043(5) 0.031(5) 0.000(4) -0.002(4) 0.031(5)
N24 0.030(4) 0.047(5) 0.060(6) 0.010(5) 0.002(4) 0.022(4)
C1 0.026(5) 0.037(5) 0.058(7) -0.005(5) -0.001(5) 0.018(4)
C2 0.027(5) 0.051(7) 0.040(6) -0.002(5) 0.004(4) 0.008(5)
C3 0.039(6) 0.071(9) 0.079(10) 0.008(7) 0.001(6) 0.035(6)
C4 0.042(7) 0.071(10) 0.114(15) -0.014(10) 0.007(8) 0.032(7)
C5 0.045(7) 0.074(9) 0.072(10) -0.014(8) 0.015(7) 0.027(7)
C6 0.047(7) 0.045(6) 0.060(7) -0.003(6) 0.014(6) 0.024(6)
C7 0.033(5) 0.058(7) 0.030(5) 0.005(5) 0.003(4) 0.012(5)
C8 0.031(5) 0.049(6) 0.041(6) -0.010(5) -0.003(5) 0.013(5)
C9 0.043(6) 0.058(7) 0.032(5) 0.002(5) 0.004(5) 0.023(5)
C10 0.034(5) 0.028(5) 0.049(6) -0.006(4) -0.003(5) 0.006(4)
C11 0.055(7) 0.057(8) 0.031(6) 0.001(5) 0.001(5) 0.010(6)
C12 0.028(5) 0.044(6) 0.057(7) -0.002(5) -0.010(5) 0.005(5)
C13 0.054(7) 0.038(6) 0.054(7) 0.005(5) 0.004(6) 0.022(5)
C14 0.050(7) 0.044(6) 0.038(6) 0.004(5) 0.025(5) 0.019(5)
C15 0.057(7) 0.053(7) 0.047(7) 0.010(5) 0.019(6) 0.033(6)
C16 0.089(8) 0.082(8) 0.087(9) 0.014(6) 0.020(7) 0.063(7)
C17 0.052(8) 0.072(10) 0.094(12) 0.025(9) 0.005(8) 0.041(7)
C18 0.043(7) 0.072(10) 0.125(15) 0.049(10) 0.026(8) 0.035(7)
C19 0.030(6) 0.053(7) 0.093(11) 0.014(7) 0.003(6) 0.013(6)
C20 0.114(13) 0.029(6) 0.059(9) 0.010(6) 0.004(8) 0.027(7)
C21 0.150(19) 0.038(7) 0.063(10) 0.024(7) 0.036(11) 0.019(10)
C22 0.134(16) 0.038(7) 0.051(8) 0.019(6) 0.012(9) 0.004(9)
C23 0.095(12) 0.071(10) 0.035(7) 0.013(6) 0.020(7) 0.026(9)
C24 0.053(7) 0.040(6) 0.032(6) -0.006(4) -0.005(5) 0.020(5)
C25 0.073(8) 0.053(7) 0.019(5) -0.001(4) -0.002(5) 0.036(6)
C26 0.052(7) 0.048(6) 0.039(6) 0.001(5) -0.005(5) 0.027(6)
C27 0.047(6) 0.027(5) 0.042(6) -0.001(4) -0.007(5) 0.018(5)
C28 0.044(6) 0.036(5) 0.035(5) -0.003(4) 0.003(5) 0.013(5)
C29 0.051(7) 0.060(8) 0.077(10) -0.006(7) -0.004(7) 0.038(7)
C30 0.047(7) 0.037(6) 0.054(7) 0.000(5) -0.007(5) 0.018(5)
C31 0.037(5) 0.029(5) 0.038(5) -0.001(4) -0.003(4) 0.015(4)
C32 0.058(7) 0.048(6) 0.024(5) 0.005(4) 0.006(5) 0.025(6)
C33 0.052(7) 0.045(7) 0.057(7) 0.012(6) 0.009(6) 0.023(6)
C34 0.041(6) 0.024(5) 0.045(6) 0.001(4) -0.005(5) 0.012(4)
C35 0.049(6) 0.035(5) 0.034(5) -0.001(4) -0.003(5) 0.024(5)
C36 0.056(7) 0.074(8) 0.044(6) -0.004(6) -0.002(5) 0.052(7)
C37 0.032(6) 0.080(9) 0.080(10) 0.012(8) 0.022(6) 0.036(7)
C38 0.040(6) 0.043(7) 0.087(10) 0.000(7) 0.019(6) 0.017(5)
C39 0.049(7) 0.064(8) 0.050(7) -0.016(6) -0.003(6) 0.029(6)
C40 0.063(8) 0.044(7) 0.099(12) -0.005(7) 0.000(8) 0.044(7)
C41 0.058(8) 0.065(8) 0.059(8) 0.018(7) -0.004(6) 0.037(7)
C42 0.069(9) 0.053(8) 0.080(10) 0.005(7) -0.024(8) 0.039(7)
C43 0.086(10) 0.068(9) 0.046(7) 0.015(6) 0.007(7) 0.044(8)
C44 0.056(7) 0.025(5) 0.038(6) 0.005(4) -0.002(5) 0.015(5)
C45 0.034(5) 0.055(7) 0.038(6) -0.004(5) -0.001(4) 0.019(5)
C46 0.037(6) 0.072(9) 0.073(9) 0.023(7) 0.018(6) 0.032(6)
C47 0.074(9) 0.058(8) 0.041(7) -0.011(6) -0.008(6) 0.030(7)
C48 0.051(8) 0.032(6) 0.092(11) -0.010(7) -0.019(8) 0.002(6)
C49 0.107(13) 0.056(9) 0.056(9) -0.024(7) -0.005(9) 0.037(9)
C50 0.064(8) 0.053(7) 0.044(7) -0.013(6) 0.003(6) 0.022(6)
C51 0.062(8) 0.055(7) 0.038(6) 0.007(5) 0.013(5) 0.035(6)
C52 0.068(8) 0.044(6) 0.036(6) 0.005(5) 0.006(5) 0.032(6)
C53 0.089(9) 0.068(8) 0.024(5) 0.002(5) -0.001(6) 0.059(8)
C54 0.058(7) 0.056(7) 0.035(5) 0.008(5) 0.001(5) 0.039(6)
C55 0.061(7) 0.044(6) 0.030(5) 0.022(5) 0.015(5) 0.031(6)
C56 0.054(6) 0.056(7) 0.026(5) 0.009(5) -0.003(5) 0.034(6)
C57 0.048(6) 0.063(7) 0.037(6) 0.014(5) 0.010(5) 0.038(6)
C58 0.087(9) 0.053(7) 0.031(5) 0.002(5) -0.001(5) 0.060(7)
C59 0.048(6) 0.037(5) 0.030(5) 0.011(4) 0.003(4) 0.028(5)
C60 0.070(8) 0.057(7) 0.032(5) -0.010(5) -0.013(5) 0.048(6)
C61 0.056(7) 0.055(7) 0.047(7) 0.003(6) 0.008(6) 0.030(6)
C62 0.039(6) 0.043(6) 0.064(8) 0.001(6) 0.005(5) 0.023(5)
C63 0.057(8) 0.037(7) 0.134(16) 0.001(8) -0.006(9) 0.024(6)
C64 0.066(10) 0.058(9) 0.099(14) -0.012(9) -0.008(9) 0.033(8)
C65 0.081(12) 0.071(11) 0.115(16) -0.033(11) -0.063(12) 0.040(10)
C66 0.050(7) 0.067(9) 0.073(10) -0.027(7) -0.019(7) 0.027(7)
C67 0.053(7) 0.049(6) 0.045(6) -0.002(5) 0.004(5) 0.027(6)
C68 0.040(6) 0.034(5) 0.038(5) -0.002(4) 0.001(4) 0.014(5)
C69 0.042(6) 0.056(7) 0.038(6) -0.015(5) 0.002(5) 0.030(5)
C70 0.039(6) 0.040(6) 0.061(7) 0.003(5) 0.006(5) 0.028(5)
C71 0.065(9) 0.097(11) 0.047(7) 0.011(7) 0.009(6) 0.055(9)
C72 0.049(8) 0.089(11) 0.102(13) 0.048(10) 0.040(8) 0.043(8)
C73 0.041(6) 0.056(7) 0.065(8) 0.024(6) 0.012(6) 0.029(6)
C74 0.077(9) 0.034(6) 0.047(6) 0.002(5) -0.013(6) 0.039(6)
C75 0.045(6) 0.067(8) 0.038(6) -0.005(6) -0.012(5) 0.023(6)
C76 0.049(7) 0.063(8) 0.051(8) 0.001(6) -0.017(6) 0.015(6)
C77 0.059(10) 0.122(16) 0.060(10) -0.022(11) 0.006(8) 0.013(10)
C78 0.040(8) 0.119(15) 0.061(10) -0.003(10) 0.022(7) 0.000(9)
C79 0.052(8) 0.081(10) 0.061(9) -0.034(8) -0.017(7) 0.021(7)
C80 0.098(13) 0.053(8) 0.056(9) -0.002(7) -0.001(8) 0.014(8)
C81 0.118(10) 0.098(10) 0.085(9) 0.013(8) -0.004(8) 0.045(8)
C82 0.123(10) 0.090(9) 0.072(8) 0.010(7) 0.003(8) 0.047(7)
C83 0.120(10) 0.092(9) 0.085(9) 0.001(7) -0.003(8) 0.048(8)
C84 0.128(14) 0.045(7) 0.012(5) -0.005(4) -0.001(6) 0.028(8)
C85 0.101(11) 0.056(8) 0.030(6) -0.001(5) 0.009(6) 0.043(8)
C86 0.074(9) 0.055(7) 0.050(7) 0.006(6) 0.012(6) 0.040(7)
C87 0.057(7) 0.037(6) 0.041(6) 0.003(5) 0.001(5) 0.025(5)
C88 0.056(7) 0.041(6) 0.060(8) -0.006(5) 0.002(6) 0.029(6)
C89 0.038(6) 0.032(6) 0.094(11) 0.008(6) 0.004(6) 0.019(5)
C90 0.037(6) 0.038(6) 0.063(7) 0.000(5) 0.009(5) 0.022(5)
C91 0.067(8) 0.037(6) 0.059(8) 0.009(5) 0.025(6) 0.033(6)
C92 0.038(6) 0.031(5) 0.056(7) 0.000(5) 0.005(5) 0.014(5)
C93 0.076(9) 0.040(6) 0.062(8) -0.010(6) -0.001(7) 0.037(6)
C94 0.076(9) 0.028(5) 0.034(5) 0.004(4) 0.018(6) 0.021(6)
C95 0.044(6) 0.022(4) 0.032(5) 0.001(4) 0.008(4) 0.010(4)
C96 0.050(7) 0.046(7) 0.040(6) 0.007(5) 0.000(5) -0.001(6)
C97 0.039(6) 0.056(8) 0.073(9) 0.000(7) -0.014(6) 0.016(6)
C98 0.051(7) 0.059(8) 0.056(8) 0.004(6) 0.004(6) 0.031(6)
C99 0.049(7) 0.060(8) 0.049(7) -0.010(6) -0.002(5) 0.030(6)
C100 0.032(6) 0.050(7) 0.053(7) 0.001(6) 0.015(5) -0.007(5)
C101 0.067(8) 0.057(8) 0.041(7) -0.008(6) 0.005(6) 0.024(7)
C102 0.077(10) 0.056(8) 0.045(7) -0.006(6) 0.032(7) 0.016(7)
C103 0.051(7) 0.056(7) 0.030(5) 0.014(5) 0.009(5) 0.022(6)
C104 0.061(7) 0.052(7) 0.042(6) 0.001(5) 0.003(5) 0.037(6)
C105 0.066(9) 0.067(9) 0.061(9) 0.004(7) -0.010(7) 0.032(8)
C106 0.042(7) 0.064(8) 0.083(10) -0.007(7) -0.017(6) 0.035(6)
C107 0.070(9) 0.045(7) 0.061(9) -0.004(6) -0.020(7) 0.025(7)
C108 0.059(8) 0.060(8) 0.068(9) -0.008(7) 0.003(7) 0.035(7)
C109 0.098(12) 0.051(8) 0.065(9) -0.016(7) -0.001(9) 0.037(8)
C110 0.111(14) 0.047(8) 0.082(11) -0.015(8) 0.004(10) 0.041(9)
C111 0.062(7) 0.036(6) 0.034(6) -0.013(5) -0.008(5) 0.017(5)
C112 0.049(7) 0.037(6) 0.038(6) 0.000(5) -0.003(5) 0.004(5)
C113 0.051(6) 0.038(6) 0.032(5) -0.001(4) 0.003(5) 0.013(5)
C114 0.036(5) 0.051(6) 0.028(5) 0.009(4) 0.003(4) 0.023(5)
C115 0.047(6) 0.046(6) 0.042(6) 0.008(5) 0.004(5) 0.024(5)
C116 0.037(6) 0.039(6) 0.048(6) 0.012(5) 0.011(5) 0.012(5)
C117 0.029(5) 0.021(4) 0.049(6) 0.002(4) 0.012(4) 0.002(4)
C118 0.040(6) 0.028(5) 0.044(6) 0.010(4) 0.009(5) -0.001(5)
C119 0.037(5) 0.027(5) 0.040(6) -0.004(4) 0.003(4) 0.013(4)
C120 0.040(6) 0.032(5) 0.035(5) 0.000(4) 0.007(4) 0.011(4)
Cl1 0.0448(14) 0.0426(14) 0.0487(15) -0.0060(11) -0.0058(12) 0.0199(12)
O1 0.048(5) 0.061(6) 0.067(6) -0.008(5) -0.012(4) 0.019(4)
O2 0.047(5) 0.054(5) 0.070(6) 0.005(5) 0.014(4) 0.016(4)
O3 0.066(5) 0.031(4) 0.062(5) -0.013(4) 0.003(4) 0.025(4)
O4 0.079(7) 0.073(7) 0.080(8) -0.001(6) -0.016(6) 0.047(6)
Cl2 0.0509(16) 0.0491(15) 0.0575(17) -0.0048(13) 0.0074(13) 0.0286(13)
O5 0.139(12) 0.119(11) 0.090(9) 0.043(8) 0.031(9) 0.095(10)
O6 0.054(6) 0.155(13) 0.085(9) -0.047(9) -0.020(6) 0.044(8)
O7 0.050(5) 0.072(6) 0.065(6) 0.005(5) 0.020(4) 0.036(5)
O8 0.080(7) 0.041(5) 0.122(10) -0.014(6) 0.031(7) 0.027(5)

loop_
_atom_type_symbol
_atom_type_description
_atom_type_scat_dispersion_real
_atom_type_scat_dispersion_imag
_atom_type_scat_source
C C 0.0181 0.0091 'International Tables Vol C Tables 4.2.6.8 and 6.1.1.4'
H H 0.0000 0.0000 'International Tables Vol C Tables 4.2.6.8 and 6.1.1.4'
N N 0.0311 0.0180 'International Tables Vol C Tables 4.2.6.8 and 6.1.1.4'
O O 0.0492 0.0322 'International Tables Vol C Tables 4.2.6.8 and 6.1.1.4'
Mn Mn -0.5299 2.8052 'International Tables Vol C Tables 4.2.6.8 and 6.1.1.4'
Cl Cl 0.3639 0.7018 'International Tables Vol C Tables 4.2.6.8 and 6.1.1.4'

loop_
_geom_angle_atom_site_label_1
_geom_angle_atom_site_label_2
_geom_angle_atom_site_label_3
_geom_angle
_geom_angle_site_symmetry_1
_geom_angle_site_symmetry_3
N4 Mn1 N3 90.0(4) . .
N4 Mn1 N1 158.6(4) . .
N3 Mn1 N1 109.8(4) . .
N4 Mn1 N5 74.2(4) . .
N3 Mn1 N5 91.7(4) . .
N1 Mn1 N5 96.6(3) . .
N4 Mn1 N6 87.1(4) . .
N3 Mn1 N6 170.6(4) . .
N1 Mn1 N6 74.6(4) . .
N5 Mn1 N6 96.1(4) . .
N4 Mn1 N2 104.2(3) . .
N3 Mn1 N2 73.3(4) . .
N1 Mn1 N2 89.7(3) . .
N5 Mn1 N2 165.0(4) . .
N6 Mn1 N2 98.7(4) . .
N10 Mn2 N11 93.3(4) . .
N10 Mn2 N7 163.4(3) . .
N11 Mn2 N7 90.2(4) . .
N10 Mn2 N8 102.2(4) . .
N11 Mn2 N8 164.4(4) . .
N7 Mn2 N8 74.4(3) . .
N10 Mn2 N12 105.2(4) . .
N11 Mn2 N12 73.0(4) . .
N7 Mn2 N12 91.3(3) . .
N8 Mn2 N12 104.0(3) . .
N10 Mn2 N9 74.7(4) . .
N11 Mn2 N9 89.3(4) . .
N7 Mn2 N9 89.2(3) . .
N8 Mn2 N9 93.1(3) . .
N12 Mn2 N9 162.3(4) . .
N16 Mn3 N18 108.8(4) . .
N16 Mn3 N14 74.5(4) . .
N18 Mn3 N14 172.9(4) . .
N16 Mn3 N17 88.7(4) . .
N18 Mn3 N17 73.8(4) . .
N14 Mn3 N17 100.3(4) . .
N16 Mn3 N13 162.4(4) . .
N18 Mn3 N13 87.5(4) . .
N14 Mn3 N13 90.1(4) . .
N17 Mn3 N13 102.6(3) . .
N16 Mn3 N15 99.0(4) . .
N18 Mn3 N15 90.5(4) . .
N14 Mn3 N15 95.2(4) . .
N17 Mn3 N15 164.1(4) . .
N13 Mn3 N15 73.5(4) . .
N21 Mn4 N24 161.2(4) . .
N21 Mn4 N22 74.1(4) . .
N24 Mn4 N22 98.7(4) . .
N21 Mn4 N20 98.0(4) . .
N24 Mn4 N20 100.6(4) . .
N22 Mn4 N20 104.6(3) . .
N21 Mn4 N23 89.3(4) . .
N24 Mn4 N23 73.5(4) . .
N22 Mn4 N23 92.5(3) . .
N20 Mn4 N23 162.7(4) . .
N21 Mn4 N19 93.1(4) . .
N24 Mn4 N19 94.8(4) . .
N22 Mn4 N19 166.4(4) . .
N20 Mn4 N19 72.4(4) . .
N23 Mn4 N19 91.7(4) . .
C1 N1 C120 117.1(10) . .
C1 N1 Mn1 115.1(8) . .
C120 N1 Mn1 127.2(7) . .
C14 N2 C7 120.4(10) . .
C14 N2 Mn1 113.3(8) . .
C7 N2 Mn1 126.0(8) . .
C15 N3 C19 117.8(12) . .
C15 N3 Mn1 114.6(8) . .
C19 N3 Mn1 127.3(10) . .
C24 N4 C20 114.2(11) . .
C24 N4 Mn1 116.3(8) . .
C20 N4 Mn1 127.7(9) . .
C25 N5 C26 118.5(10) . .
C25 N5 Mn1 112.9(8) . .
C26 N5 Mn1 128.5(8) . .
C6 N6 C2 116.7(11) . .
C6 N6 Mn1 130.6(10) . .
C2 N6 Mn1 112.6(8) . .
C39 N7 C35 115.9(10) . .
C39 N7 Mn2 129.2(8) . .
C35 N7 Mn2 114.7(7) . .
C34 N8 C33 116.8(10) . .
C34 N8 Mn2 113.3(7) . .
C33 N8 Mn2 129.9(8) . .
C40 N9 C44 124.8(12) . .
C40 N9 Mn2 124.7(10) . .
C44 N9 Mn2 110.5(7) . .
C45 N10 C46 116.3(10) . .
C45 N10 Mn2 114.0(7) . .
C46 N10 Mn2 129.4(8) . .
C51 N11 C47 118.9(11) . .
C51 N11 Mn2 113.6(8) . .
C47 N11 Mn2 126.3(9) . .
C52 N12 C53 116.0(10) . .
C52 N12 Mn2 115.3(8) . .
C53 N12 Mn2 127.4(7) . .
C80 N13 C84 117.5(12) . .
C80 N13 Mn3 128.5(10) . .
C84 N13 Mn3 113.7(8) . .
C62 N14 C66 118.4(13) . .
C62 N14 Mn3 114.8(9) . .
C66 N14 Mn3 126.8(10) . .
C85 N15 C86 117.5(11) . .
C85 N15 Mn3 115.0(9) . .
C86 N15 Mn3 127.5(8) . .
C61 N16 C60 120.1(11) . .
C61 N16 Mn3 112.7(8) . .
C60 N16 Mn3 126.9(9) . .
C74 N17 C67 118.3(10) . .
C74 N17 Mn3 113.1(8) . .
C67 N17 Mn3 128.5(8) . .
C79 N18 C75 118.5(12) . .
C79 N18 Mn3 126.3(9) . .
C75 N18 Mn3 113.9(8) . .
C107 N19 C111 118.5(11) . .
C107 N19 Mn4 127.0(9) . .
C111 N19 Mn4 114.5(8) . .
C112 N20 C113 117.3(9) . .
C112 N20 Mn4 114.8(8) . .
C113 N20 Mn4 127.6(7) . .
C99 N21 C95 117.3(10) . .
C99 N21 Mn4 128.1(8) . .
C95 N21 Mn4 114.6(8) . .
C94 N22 C93 117.3(11) . .
C94 N22 Mn4 115.0(8) . .
C93 N22 Mn4 127.5(9) . .
C104 N23 C100 117.8(11) . .
C104 N23 Mn4 113.2(9) . .
C100 N23 Mn4 128.8(9) . .
C105 N24 C106 117.9(12) . .
C105 N24 Mn4 114.6(9) . .
C106 N24 Mn4 126.8(8) . .
N1 C1 C2 120.4(11) . .
N1 C1 H1 119.8 . .
C2 C1 H1 119.8 . .
C3 C2 N6 122.0(12) . .
C3 C2 C1 121.4(12) . .
N6 C2 C1 116.6(10) . .
C4 C3 C2 119.9(15) . .
C4 C3 H3 120.1 . .
C2 C3 H3 120.1 . .
C5 C4 C3 118.3(13) . .
C5 C4 H4 120.8 . .
C3 C4 H4 120.8 . .
C4 C5 C6 118.3(14) . .
C4 C5 H5 120.8 . .
C6 C5 H5 120.8 . .
N6 C6 C5 124.4(15) . .
N6 C6 H6 117.8 . .
C5 C6 H6 117.8 . .
N2 C7 C8 110.2(9) . .
N2 C7 H7A 109.6 . .
C8 C7 H7A 109.6 . .
N2 C7 H7B 109.6 . .
C8 C7 H7B 109.6 . .
H7A C7 H7B 108.1 . .
C9 C8 C13 120.9(11) . .
C9 C8 C7 119.5(12) . .
C13 C8 C7 119.6(11) . .
C8 C9 C10 118.4(12) . .
C8 C9 H9 120.8 . .
C10 C9 H9 120.8 . .
C11 C10 C9 116.8(11) . .
C11 C10 C46 125.0(12) . 3
C9 C10 C46 118.1(11) . 3
C12 C11 C10 124.3(12) . .
C12 C11 H11 117.8 . .
C10 C11 H11 117.8 . .
C11 C12 C13 120.2(13) . .
C11 C12 H12 119.9 . .
C13 C12 H12 119.9 . .
C12 C13 C8 118.9(12) . .
C12 C13 H13 120.5 . .
C8 C13 H13 120.5 . .
N2 C14 C15 120.8(11) . .
N2 C14 H14 119.6 . .
C15 C14 H14 119.6 . .
N3 C15 C16 123.6(15) . .
N3 C15 C14 117.6(11) . .
C16 C15 C14 118.5(14) . .
C15 C16 C17 116.9(16) . .
C15 C16 H16 121.6 . .
C17 C16 H16 121.6 . .
C18 C17 C16 120.0(14) . .
C18 C17 H17 120.0 . .
C16 C17 H17 120.0 . .
C17 C18 C19 118.3(17) . .
C17 C18 H18 120.8 . .
C19 C18 H18 120.8 . .
N3 C19 C18 123.3(17) . .
N3 C19 H19 118.4 . .
C18 C19 H19 118.4 . .
C21 C20 N4 123.4(14) . .
C21 C20 H20 118.3 . .
N4 C20 H20 118.3 . .
C20 C21 C22 119.3(13) . .
C20 C21 H21 120.4 . .
C22 C21 H21 120.4 . .
C21 C22 C23 120.7(14) . .
C21 C22 H22 119.7 . .
C23 C22 H22 119.7 . .
C24 C23 C22 114.3(15) . .
C24 C23 H23 122.9 . .
C22 C23 H23 122.9 . .
C23 C24 N4 127.9(12) . .
C23 C24 C25 118.7(12) . .
N4 C24 C25 113.4(10) . .
N5 C25 C24 122.1(11) . .
N5 C25 H25 118.9 . .
C24 C25 H25 118.9 . .
N5 C26 C27 110.6(10) . .
N5 C26 H26A 109.5 . .
C27 C26 H26A 109.5 . .
N5 C26 H26B 109.5 . .
C27 C26 H26B 109.5 . .
H26A C26 H26B 108.1 . .
C28 C27 C32 120.4(11) . .
C28 C27 C26 122.0(11) . .
C32 C27 C26 117.6(11) . .
C27 C28 C29 120.3(11) . .
C27 C28 H28 119.8 . .
C29 C28 H28 119.8 . .
C30 C29 C28 119.1(12) . .
C30 C29 H29 120.5 . .
C28 C29 H29 120.5 . .
C29 C30 C31 123.8(12) . .
C29 C30 H30 118.1 . .
C31 C30 H30 118.1 . .
C32 C31 C30 114.6(10) . .
C32 C31 C33 124.4(10) . .
C30 C31 C33 120.5(10) . .
C31 C32 C27 121.5(11) . .
C31 C32 H32 119.2 . .
C27 C32 H32 119.2 . .
N8 C33 C31 108.1(10) . .
N8 C33 H33A 110.1 . .
C31 C33 H33A 110.1 . .
N8 C33 H33B 110.1 . .
C31 C33 H33B 110.1 . .
H33A C33 H33B 108.4 . .
N8 C34 C35 123.2(10) . .
N8 C34 H34 118.4 . .
C35 C34 H34 118.4 . .
N7 C35 C36 124.0(11) . .
N7 C35 C34 114.0(10) . .
C36 C35 C34 122.0(11) . .
C35 C36 C37 116.7(12) . .
C35 C36 H36 121.7 . .
C37 C36 H36 121.7 . .
C38 C37 C36 120.7(12) . .
C38 C37 H37 119.6 . .
C36 C37 H37 119.6 . .
C39 C38 C37 116.7(12) . .
C39 C38 H38 121.7 . .
C37 C38 H38 121.7 . .
N7 C39 C38 125.1(12) . .
N7 C39 H39 117.4 . .
C38 C39 H39 117.4 . .
N9 C40 C41 118.0(14) . .
N9 C40 H40 121.0 . .
C41 C40 H40 121.0 . .
C42 C41 C40 120.2(13) . .
C42 C41 H41 119.9 . .
C40 C41 H41 119.9 . .
C43 C42 C41 118.4(13) . .
C43 C42 H42 120.8 . .
C41 C42 H42 120.8 . .
C42 C43 C44 122.2(14) . .
C42 C43 H43 118.9 . .
C44 C43 H43 118.9 . .
N9 C44 C45 118.6(10) . .
N9 C44 C43 116.3(12) . .
C45 C44 C43 125.0(12) . .
N10 C45 C44 121.8(11) . .
N10 C45 H45 119.1 . .
C44 C45 H45 119.1 . .
N10 C46 C10 111.5(10) . 2
N10 C46 H46A 109.3 . .
C10 C46 H46A 109.3 2 .
N10 C46 H46B 109.3 . .
C10 C46 H46B 109.3 2 .
H46A C46 H46B 108.0 . .
N11 C47 C48 118.6(14) . .
N11 C47 H47 120.7 . .
C48 C47 H47 120.7 . .
C49 C48 C47 120.8(15) . .
C49 C48 H48 119.6 . .
C47 C48 H48 119.6 . .
C48 C49 C50 120.5(14) . .
C48 C49 H49 119.8 . .
C50 C49 H49 119.8 . .
C51 C50 C49 117.4(14) . .
C51 C50 H50 121.3 . .
C49 C50 H50 121.3 . .
N11 C51 C50 123.0(13) . .
N11 C51 C52 117.4(12) . .
C50 C51 C52 119.4(12) . .
N12 C52 C51 119.6(11) . .
N12 C52 H52 120.2 . .
C51 C52 H52 120.2 . .
C54 C53 N12 110.5(10) . .
C54 C53 H53A 109.5 . .
N12 C53 H53A 109.5 . .
C54 C53 H53B 109.5 . .
N12 C53 H53B 109.5 . .
H53A C53 H53B 108.1 . .
C59 C54 C55 120.0(11) . .
C59 C54 C53 120.0(12) . .
C55 C54 C53 120.0(12) . .
C56 C55 C54 119.6(12) . .
C56 C55 H55 120.2 . .
C54 C55 H55 120.2 . .
C57 C56 C55 120.0(12) . .
C57 C56 H56 120.0 . .
C55 C56 H56 120.0 . .
C56 C57 C58 123.0(11) . .
C56 C57 H57 118.5 . .
C58 C57 H57 118.5 . .
C57 C58 C59 116.5(11) . .
C57 C58 C60 122.2(11) . .
C59 C58 C60 121.2(12) . .
C54 C59 C58 120.8(11) . .
C54 C59 H59 119.6 . .
C58 C59 H59 119.6 . .
N16 C60 C58 107.9(9) . .
N16 C60 H60A 110.1 . .
C58 C60 H60A 110.1 . .
N16 C60 H60B 110.1 . .
C58 C60 H60B 110.1 . .
H60A C60 H60B 108.4 . .
N16 C61 C62 120.0(12) . .
N16 C61 H61 120.0 . .
C62 C61 H61 120.0 . .
N14 C62 C63 125.2(14) . .
N14 C62 C61 117.4(11) . .
C63 C62 C61 117.4(14) . .
C62 C63 C64 115.1(18) . .
C62 C63 H63 122.4 . .
C64 C63 H63 122.4 . .
C65 C64 C63 118.7(18) . .
C65 C64 H64 120.6 . .
C63 C64 H64 120.6 . .
C64 C65 C66 124.2(17) . .
C64 C65 H65 117.9 . .
C66 C65 H65 117.9 . .
N14 C66 C65 117.8(17) . .
N14 C66 H66 121.1 . .
C65 C66 H66 121.1 . .
N17 C67 C68 110.7(10) . .
N17 C67 H67A 109.5 . .
C68 C67 H67A 109.5 . .
N17 C67 H67B 109.5 . .
C68 C67 H67B 109.5 . .
H67A C67 H67B 108.1 . .
C69 C68 C73 118.6(11) . .
C69 C68 C67 123.0(11) . .
C73 C68 C67 118.3(10) . .
C70 C69 C68 120.9(12) . .
C70 C69 H69 119.5 . .
C68 C69 H69 119.5 . .
C69 C70 C71 121.8(12) . .
C69 C70 C106 119.8(12) . 2
C71 C70 C106 118.3(12) . 2
C72 C71 C70 118.6(14) . .
C72 C71 H71 120.7 . .
C70 C71 H71 120.7 . .
C71 C72 C73 120.6(14) . .
C71 C72 H72 119.7 . .
C73 C72 H72 119.7 . .
C68 C73 C72 119.0(12) . .
C68 C73 H73 120.5 . .
C72 C73 H73 120.5 . .
N17 C74 C75 124.0(11) . .
N17 C74 H74 118.0 . .
C75 C74 H74 118.0 . .
C76 C75 N18 120.5(13) . .
C76 C75 C74 125.2(14) . .
N18 C75 C74 114.1(11) . .
C77 C76 C75 121.1(16) . .
C77 C76 H76 119.5 . .
C75 C76 H76 119.5 . .
C76 C77 C78 119.7(16) . .
C76 C77 H77 120.1 . .
C78 C77 H77 120.1 . .
C77 C78 C79 116.6(18) . .
C77 C78 H78 121.7 . .
C79 C78 H78 121.7 . .
N18 C79 C78 123.0(15) . .
N18 C79 H79 118.5 . .
C78 C79 H79 118.5 . .
N13 C80 C81 127.4(18) . .
N13 C80 H80 116.3 . .
C81 C80 H80 116.3 . .
C80 C81 C82 109(2) . .
C80 C81 H81 125.3 . .
C82 C81 H81 125.3 . .
C83 C82 C81 121(2) . .
C83 C82 H82 119.3 . .
C81 C82 H82 119.3 . .
C82 C83 C84 119(2) . .
C82 C83 H83 120.6 . .
C84 C83 H83 120.6 . .
N13 C84 C83 123.7(15) . .
N13 C84 C85 114.0(10) . .
C83 C84 C85 120.3(15) . .
N15 C85 C84 122.4(12) . .
N15 C85 H85 118.8 . .
C84 C85 H85 118.8 . .
C87 C86 N15 111.1(11) . .
C87 C86 H86A 109.4 . .
N15 C86 H86A 109.4 . .
C87 C86 H86B 109.4 . .
N15 C86 H86B 109.4 . .
H86A C86 H86B 108.0 . .
C88 C87 C92 117.8(11) . .
C88 C87 C86 125.5(12) . .
C92 C87 C86 116.7(11) . .
C87 C88 C89 123.9(13) . .
C87 C88 H88 118.0 . .
C89 C88 H88 118.0 . .
C90 C89 C88 117.7(12) . .
C90 C89 H89 121.1 . .
C88 C89 H89 121.1 . .
C89 C90 C91 122.5(11) . .
C89 C90 H90 118.8 . .
C91 C90 H90 118.8 . .
C92 C91 C90 119.1(12) . .
C92 C91 C93 119.6(13) . .
C90 C91 C93 121.3(12) . .
C91 C92 C87 118.8(11) . .
C91 C92 H92 120.6 . .
C87 C92 H92 120.6 . .
C91 C93 N22 115.2(11) . .
C91 C93 H93A 108.5 . .
N22 C93 H93A 108.5 . .
C91 C93 H93B 108.5 . .
N22 C93 H93B 108.5 . .
H93A C93 H93B 107.5 . .
N22 C94 C95 121.3(10) . .
N22 C94 H94 119.3 . .
C95 C94 H94 119.3 . .
C96 C95 N21 122.9(11) . .
C96 C95 C94 122.4(11) . .
N21 C95 C94 114.6(10) . .
C95 C96 C97 118.2(12) . .
C95 C96 H96 120.9 . .
C97 C96 H96 120.9 . .
C98 C97 C96 117.5(12) . .
C98 C97 H97 121.2 . .
C96 C97 H97 121.2 . .
C97 C98 C99 122.4(13) . .
C97 C98 H98 118.8 . .
C99 C98 H98 118.8 . .
N21 C99 C98 121.4(12) . .
N21 C99 H99 119.3 . .
C98 C99 H99 119.3 . .
C101 C100 N23 124.4(15) . .
C101 C100 H100 117.8 . .
N23 C100 H100 117.8 . .
C100 C101 C102 118.8(14) . .
C100 C101 H101 120.6 . .
C102 C101 H101 120.6 . .
C103 C102 C101 116.7(13) . .
C103 C102 H102 121.7 . .
C101 C102 H102 121.7 . .
C104 C103 C102 121.3(13) . .
C104 C103 H103 119.4 . .
C102 C103 H103 119.4 . .
N23 C104 C103 121.0(12) . .
N23 C104 C105 117.9(12) . .
C103 C104 C105 120.9(13) . .
N24 C105 C104 119.6(13) . .
N24 C105 H105 120.2 . .
C104 C105 H105 120.2 . .
N24 C106 C70 111.3(10) . 3
N24 C106 H10A 109.4 . .
C70 C106 H10A 109.4 3 .
N24 C106 H10B 109.4 . .
C70 C106 H10B 109.4 3 .
H10A C106 H10B 108.0 . .
N19 C107 C108 122.9(14) . .
N19 C107 H107 118.5 . .
C108 C107 H107 118.5 . .
C109 C108 C107 116.5(15) . .
C109 C108 H108 121.7 . .
C107 C108 H108 121.7 . .
C108 C109 C110 121.7(14) . .
C108 C109 H109 119.1 . .
C110 C109 H109 119.1 . .
C109 C110 C111 117.7(15) . .
C109 C110 H110 121.1 . .
C111 C110 H110 121.2 . .
N19 C111 C110 121.9(13) . .
N19 C111 C112 117.0(11) . .
C110 C111 C112 121.1(13) . .
N20 C112 C111 121.0(11) . .
N20 C112 H112 119.5 . .
C111 C112 H112 119.5 . .
N20 C113 C114 108.5(9) . .
N20 C113 H11A 110.0 . .
C114 C113 H11A 110.0 . .
N20 C113 H11B 110.0 . .
C114 C113 H11B 110.0 . .
H11A C113 H11B 108.4 . .
C119 C114 C115 120.8(11) . .
C119 C114 C113 120.2(10) . .
C115 C114 C113 118.9(11) . .
C116 C115 C114 119.0(12) . .
C116 C115 H115 120.5 . .
C114 C115 H115 120.5 . .
C115 C116 C117 119.8(12) . .
C115 C116 H116 120.1 . .
C117 C116 H116 120.1 . .
C118 C117 C116 121.7(11) . .
C118 C117 H117 119.2 . .
C116 C117 H117 119.2 . .
C117 C118 C119 120.9(11) . .
C117 C118 C120 122.5(11) . .
C119 C118 C120 116.5(11) . .
C114 C119 C118 117.7(11) . .
C114 C119 H119 121.2 . .
C118 C119 H119 121.2 . .
N1 C120 C118 110.5(8) . .
N1 C120 H12A 109.5 . .
C118 C120 H12A 109.5 . .
N1 C120 H12B 109.5 . .
C118 C120 H12B 109.5 . .
H12A C120 H12B 108.1 . .
O3 Cl1 O2 108.3(6) . .
O3 Cl1 O4 109.4(6) . .
O2 Cl1 O4 108.4(7) . .
O3 Cl1 O1 110.4(6) . .
O2 Cl1 O1 109.3(6) . .
O4 Cl1 O1 110.9(7) . .
O6 Cl2 O8 110.0(9) . .
O6 Cl2 O7 114.4(7) . .
O8 Cl2 O7 109.4(7) . .
O6 Cl2 O5 104.2(11) . .
O8 Cl2 O5 108.4(9) . .
O7 Cl2 O5 110.3(7) . .
O12 Cl3 O11 105.0(11) . .
O12 Cl3 O9 106.6(12) . .
O11 Cl3 O9 106.7(11) . .
O12 Cl3 O10 116.2(12) . .
O11 Cl3 O10 110.5(9) . .
O9 Cl3 O10 111.2(11) . .
O16 Cl4 O13 110.4(13) . .
O16 Cl4 O15 111.6(9) . .
O13 Cl4 O15 108.9(13) . .
O16 Cl4 O14 105.1(9) . .
O13 Cl4 O14 110.7(13) . .
O15 Cl4 O14 110.0(8) . .
O18 Cl5 O19 118.1(12) . .
O18 Cl5 O17 111.2(10) . .
O19 Cl5 O17 102.9(11) . .
O18 Cl5 O20 111.1(9) . .
O19 Cl5 O20 104.7(10) . .
O17 Cl5 O20 108.2(8) . .
O24 Cl6 O22 117.5(11) . .
O24 Cl6 O23 115.1(10) . .
O22 Cl6 O23 111.1(10) . .
O24 Cl6 O21 105.6(11) . .
O22 Cl6 O21 104.5(10) . .
O23 Cl6 O21 100.9(10) . .
O28 Cl7 O25 111.4(14) . .
O28 Cl7 O26 110.5(14) . .
O25 Cl7 O26 107.4(11) . .
O28 Cl7 O27 110.6(14) . .
O25 Cl7 O27 109.0(13) . .
O26 Cl7 O27 107.8(13) . .
O29 Cl8 O29 109.5(8) 3_765 2_645
O29 Cl8 O29 109.5(8) 3_765 .
O29 Cl8 O29 109.5(8) 2_645 .
O29 Cl8 O30 109.4(8) 3_765 .
O29 Cl8 O30 109.4(8) 2_645 .
O29 Cl8 O30 109.4(8) . .
O32 Cl9 O31 104.6(10) . 2_655
O32 Cl9 O31 104.6(10) . 3_665
O31 Cl9 O31 113.9(8) 2_655 3_665
O32 Cl9 O31 104.6(10) . .
O31 Cl9 O31 113.9(8) 2_655 .
O31 Cl9 O31 113.9(8) 3_665 .
O34 Cl10 O33 115.5(10) . .
O34 Cl10 O33 115.5(10) . 3_765
O33 Cl10 O33 102.8(13) . 3_765
O34 Cl10 O33 115.5(11) . 2_645
O33 Cl10 O33 102.8(12) . 2_645
O33 Cl10 O33 102.8(12) 3_765 2_645
N1S C1S C2S 180.000(3) . .
N2S C3S C4S 180.000(14) . .

loop_
_geom_bond_atom_site_label_1
_geom_bond_atom_site_label_2
_geom_bond_distance
_geom_bond_site_symmetry_2
Mn1 N4 2.215(10) .
Mn1 N3 2.253(11) .
Mn1 N1 2.253(10) .
Mn1 N5 2.279(9) .
Mn1 N6 2.291(10) .
Mn1 N2 2.294(9) .
Mn2 N10 2.246(10) .
Mn2 N11 2.262(9) .
Mn2 N7 2.257(10) .
Mn2 N8 2.267(9) .
Mn2 N12 2.279(9) .
Mn2 N9 2.300(10) .
Mn3 N16 2.227(10) .
Mn3 N18 2.240(10) .
Mn3 N14 2.245(11) .
Mn3 N17 2.275(10) .
Mn3 N13 2.283(10) .
Mn3 N15 2.287(9) .
Mn4 N21 2.242(10) .
Mn4 N24 2.243(10) .
Mn4 N22 2.267(10) .
Mn4 N20 2.275(8) .
Mn4 N23 2.278(10) .
Mn4 N19 2.298(10) .
N1 C1 1.281(14) .
N1 C120 1.440(14) .
N2 C14 1.307(16) .
N2 C7 1.463(15) .
N3 C15 1.357(17) .
N3 C19 1.373(18) .
N4 C24 1.368(15) .
N4 C20 1.389(17) .
N5 C25 1.284(15) .
N5 C26 1.431(15) .
N6 C6 1.264(16) .
N6 C2 1.376(17) .
N7 C39 1.335(17) .
N7 C35 1.358(14) .
N8 C34 1.246(15) .
N8 C33 1.508(16) .
N9 C40 1.310(17) .
N9 C44 1.370(15) .
N10 C45 1.272(16) .
N10 C46 1.469(15) .
N11 C51 1.362(16) .
N11 C47 1.368(17) .
N12 C52 1.267(16) .
N12 C53 1.505(15) .
N13 C80 1.32(2) .
N13 C84 1.353(16) .
N14 C62 1.288(17) .
N14 C66 1.345(19) .
N15 C85 1.201(16) .
N15 C86 1.514(16) .
N16 C61 1.317(17) .
N16 C60 1.479(14) .
N17 C74 1.251(17) .
N17 C67 1.456(15) .
N18 C79 1.264(19) .
N18 C75 1.395(18) .
N19 C107 1.298(19) .
N19 C111 1.317(16) .
N20 C112 1.270(17) .
N20 C113 1.479(15) .
N21 C99 1.338(16) .
N21 C95 1.370(14) .
N22 C94 1.237(18) .
N22 C93 1.505(15) .
N23 C104 1.349(16) .
N23 C100 1.355(16) .
N24 C105 1.318(19) .
N24 C106 1.472(16) .
C1 C2 1.484(16) .
C1 H1 0.9500 .
C2 C3 1.371(17) .
C3 C4 1.37(2) .
C3 H3 0.9500 .
C4 C5 1.34(3) .
C4 H4 0.9500 .
C5 C6 1.43(2) .
C5 H5 0.9500 .
C6 H6 0.9500 .
C7 C8 1.518(16) .
C7 H7A 0.9900 .
C7 H7B 0.9900 .
C8 C9 1.389(17) .
C8 C13 1.400(18) .
C9 C10 1.441(16) .
C9 H9 0.9500 .
C10 C11 1.398(19) .
C10 C46 1.489(18) 3
C11 C12 1.30(2) .
C11 H11 0.9500 .
C12 C13 1.397(18) .
C12 H12 0.9500 .
C13 H13 0.9500 .
C14 C15 1.414(19) .
C14 H14 0.9500 .
C15 C16 1.38(2) .
C16 C17 1.46(3) .
C16 H16 0.9500 .
C17 C18 1.37(3) .
C17 H17 0.9500 .
C18 C19 1.39(2) .
C18 H18 0.9500 .
C19 H19 0.9500 .
C20 C21 1.35(2) .
C20 H20 0.9500 .
C21 C22 1.38(2) .
C21 H21 0.9500 .
C22 C23 1.44(2) .
C22 H22 0.9500 .
C23 C24 1.352(18) .
C23 H23 0.9500 .
C24 C25 1.478(17) .
C25 H25 0.9500 .
C26 C27 1.542(15) .
C26 H26A 0.9900 .
C26 H26B 0.9900 .
C27 C28 1.326(17) .
C27 C32 1.432(16) .
C28 C29 1.402(19) .
C28 H28 0.9500 .
C29 C30 1.36(2) .
C29 H29 0.9500 .
C30 C31 1.417(17) .
C30 H30 0.9500 .
C31 C32 1.389(16) .
C31 C33 1.519(16) .
C32 H32 0.9500 .
C33 H33A 0.9900 .
C33 H33B 0.9900 .
C34 C35 1.492(15) .
C34 H34 0.9500 .
C35 C36 1.358(17) .
C36 C37 1.39(2) .
C36 H36 0.9500 .
C37 C38 1.37(2) .
C37 H37 0.9500 .
C38 C39 1.366(19) .
C38 H38 0.9500 .
C39 H39 0.9500 .
C40 C41 1.44(2) .
C40 H40 0.9500 .
C41 C42 1.39(2) .
C41 H41 0.9500 .
C42 C43 1.35(2) .
C42 H42 0.9500 .
C43 C44 1.426(18) .
C43 H43 0.9500 .
C44 C45 1.427(17) .
C45 H45 0.9500 .
C46 C10 1.489(18) 2
C46 H46A 0.9900 .
C46 H46B 0.9900 .
C47 C48 1.435(19) .
C47 H47 0.9500 .
C48 C49 1.32(2) .
C48 H48 0.9500 .
C49 C50 1.42(2) .
C49 H49 0.9500 .
C50 C51 1.377(19) .
C50 H50 0.9500 .
C51 C52 1.448(18) .
C52 H52 0.9500 .
C53 C54 1.483(17) .
C53 H53A 0.9900 .
C53 H53B 0.9900 .
C54 C59 1.398(17) .
C54 C55 1.405(18) .
C55 C56 1.395(16) .
C55 H55 0.9500 .
C56 C57 1.369(18) .
C56 H56 0.9500 .
C57 C58 1.405(18) .
C57 H57 0.9500 .
C58 C59 1.430(15) .
C58 C60 1.479(17) .
C59 H59 0.9500 .
C60 H60A 0.9900 .
C60 H60B 0.9900 .
C61 C62 1.457(19) .
C61 H61 0.9500 .
C62 C63 1.44(2) .
C63 C64 1.44(3) .
C63 H63 0.9500 .
C64 C65 1.23(3) .
C64 H64 0.9500 .
C65 C66 1.47(3) .
C65 H65 0.9500 .
C66 H66 0.9500 .
C67 C68 1.543(17) .
C67 H67A 0.9900 .
C67 H67B 0.9900 .
C68 C69 1.407(16) .
C68 C73 1.405(16) .
C69 C70 1.333(17) .
C69 H69 0.9500 .
C70 C71 1.391(19) .
C70 C106 1.515(18) 2
C71 C72 1.38(2) .
C71 H71 0.9500 .
C72 C73 1.41(2) .
C72 H72 0.9500 .
C73 H73 0.9500 .
C74 C75 1.426(19) .
C74 H74 0.9500 .
C75 C76 1.378(19) .
C76 C77 1.33(3) .
C76 H76 0.9500 .
C77 C78 1.39(3) .
C77 H77 0.9500 .
C78 C79 1.45(2) .
C78 H78 0.9500 .
C79 H79 0.9500 .
C80 C81 1.43(3) .
C80 H80 0.9500 .
C81 C82 1.53(3) .
C81 H81 0.9500 .
C82 C83 1.35(3) .
C82 H82 0.9500 .
C83 C84 1.36(3) .
C83 H83 0.9500 .
C84 C85 1.53(2) .
C85 H85 0.9500 .
C86 C87 1.467(18) .
C86 H86A 0.9900 .
C86 H86B 0.9900 .
C87 C88 1.374(19) .
C87 C92 1.461(17) .
C88 C89 1.397(19) .
C88 H88 0.9500 .
C89 C90 1.374(19) .
C89 H89 0.9500 .
C90 C91 1.414(19) .
C90 H90 0.9500 .
C91 C92 1.412(17) .
C91 C93 1.42(2) .
C92 H92 0.9500 .
C93 H93A 0.9900 .
C93 H93B 0.9900 .
C94 C95 1.496(17) .
C94 H94 0.9500 .
C95 C96 1.348(18) .
C96 C97 1.45(2) .
C96 H96 0.9500 .
C97 C98 1.30(2) .
C97 H97 0.9500 .
C98 C99 1.384(19) .
C98 H98 0.9500 .
C99 H99 0.9500 .
C100 C101 1.351(19) .
C100 H100 0.9500 .
C101 C102 1.41(2) .
C101 H101 0.9500 .
C102 C103 1.40(2) .
C102 H102 0.9500 .
C103 C104 1.373(17) .
C103 H103 0.9500 .
C104 C105 1.42(2) .
C105 H105 0.9500 .
C106 C70 1.515(18) 3
C106 H10A 0.9900 .
C106 H10B 0.9900 .
C107 C108 1.43(2) .
C107 H107 0.9500 .
C108 C109 1.34(2) .
C108 H108 0.9500 .
C109 C110 1.34(2) .
C109 H109 0.9500 .
C110 C111 1.415(18) .
C110 H110 0.9500 .
C111 C112 1.448(18) .
C112 H112 0.9500 .
C113 C114 1.559(16) .
C113 H11A 0.9900 .
C113 H11B 0.9900 .
C114 C119 1.378(16) .
C114 C115 1.464(16) .
C115 C116 1.347(18) .
C115 H115 0.9500 .
C116 C117 1.408(17) .
C116 H116 0.9500 .
C117 C118 1.351(17) .
C117 H117 0.9500 .
C118 C119 1.424(16) .
C118 C120 1.516(17) .
C119 H119 0.9500 .
C120 H12A 0.9900 .
C120 H12B 0.9900 .
Cl1 O3 1.430(8) .
Cl1 O2 1.426(10) .
Cl1 O4 1.450(11) .
Cl1 O1 1.458(9) .
Cl2 O6 1.393(12) .
Cl2 O8 1.419(10) .
Cl2 O7 1.435(9) .
Cl2 O5 1.449(13) .
Cl3 O12 1.349(19) .
Cl3 O11 1.409(15) .
Cl3 O9 1.46(2) .
Cl3 O10 1.516(19) .
Cl4 O16 1.423(13) .
Cl4 O13 1.431(14) .
Cl4 O15 1.434(10) .
Cl4 O14 1.468(12) .
Cl5 O18 1.340(18) .
Cl5 O19 1.36(2) .
Cl5 O17 1.438(15) .
Cl5 O20 1.489(11) .
Cl6 O24 1.376(12) .
Cl6 O22 1.412(12) .
Cl6 O23 1.442(12) .
Cl6 O21 1.533(14) .
Cl6A O21A 1.529(15) .
Cl7 O28 1.420(15) .
Cl7 O25 1.431(13) .
Cl7 O26 1.441(13) .
Cl7 O27 1.450(15) .
Cl8 O29 1.438(13) 3_765
Cl8 O29 1.438(13) 2_645
Cl8 O29 1.438(13) .
Cl8 O30 1.460(17) .
Cl9 O32 1.455(18) .
Cl9 O31 1.474(16) 2_655
Cl9 O31 1.474(16) 3_665
Cl9 O31 1.474(16) .
Cl10 O34 1.400(17) .
Cl10 O33 1.422(15) .
Cl10 O33 1.422(15) 3_765
Cl10 O33 1.422(15) 2_645
N1S C1S 1.164(19) .
C1S C2S 1.456(19) .
N2S C3S 1.171(18) .
C3S C4S 1.473(19) .

loop_
_platon_squeeze_void_nr
_platon_squeeze_void_average_x
_platon_squeeze_void_average_y
_platon_squeeze_void_average_z
_platon_squeeze_void_volume
_platon_squeeze_void_count_electrons
_platon_squeeze_void_content
1 0.000 0.000 0.008 251 105 ' '
2 0.000 0.000 0.165 524 171 ' '
3 0.000 0.000 0.314 134 68 ' '
4 0.000 1.000 0.508 814 208 ' '
5 0.000 1.000 0.855 667 212 ' '
6 0.333 0.667 0.522 668 213 ' '
7 0.333 0.667 0.832 521 171 ' '
8 0.333 0.667 0.174 818 208 ' '
9 0.333 0.667 0.675 251 104 ' '
10 0.333 0.667 0.981 134 68 ' '
11 0.667 0.333 0.189 664 212 ' '
12 0.667 0.333 0.499 523 171 ' '
13 0.667 0.333 0.841 816 209 ' '
14 0.667 0.333 0.342 249 104 ' '
15 0.667 0.333 0.648 136 69 ' '
